data_1507042
loop_
_publ_author_name
'Higham, Luke T.'
'Kreher, Ulf P.'
'Raston, Colin L.'
'Scott, Janet L.'
'Strauss, Christopher R.'

_publ_section_title
;
 Horning-crown macrocycles: novel hybrids of calixarenes and crown ethers.
;
_journal_issue 19
_journal_name_full 'Organic letters'
_journal_page_first 3261
_journal_page_last 3264
_journal_paper_doi 10.1021/ol048921s
_journal_volume 6
_journal_year 2004
_chemical_formula_moiety 'C26 H28 O5'
_chemical_formula_sum 'C26 H28 O5'
_chemical_formula_weight 420.48
_chemical_name_systematic
; 
 3,4:15,16-dibenzo-5,8,11,14-tetraoxa-bicyclo[16.3.1]docosa-1(21),3,15,18(22),19-pentaen-22-ol 
;
_space_group_IT_number 61
_symmetry_cell_setting orthorhombic
_symmetry_space_group_name_Hall '-P 2ac 2ab'
_symmetry_space_group_name_H-M 'P b c a'
_atom_sites_solution_hydrogens geom
_atom_sites_solution_primary direct
_atom_sites_solution_secondary difmap
_audit_creation_method SHELXL-97
_cell_angle_alpha 90.00
_cell_angle_beta 90.00
_cell_angle_gamma 90.00
_cell_formula_units_Z 8
_cell_length_a 9.7408(4)
_cell_length_b 17.4668(7)
_cell_length_c 25.7256(12)
_cell_measurement_temperature 123(2)
_cell_volume 4377.0(3)
_computing_cell_refinement 'Nonius collect'
_computing_data_collection 'Nonius collect'
_computing_data_reduction 'Nonius collect'
_computing_molecular_graphics X-Seed
_computing_publication_material ciftab
_computing_structure_refinement 'SHELXL-97 (Sheldrick, 1997)'
_computing_structure_solution 'SHELXS-97 (Sheldrick, 1990)'
_diffrn_ambient_temperature 123(2)
_diffrn_measured_fraction_theta_full 0.978
_diffrn_measured_fraction_theta_max 0.978
_diffrn_measurement_device_type 'Enraf Nonius Kappa CCD'
_diffrn_measurement_method 'phi and omega scans'
_diffrn_radiation_monochromator graphite
_diffrn_radiation_source 'fine-focus sealed tube'
_diffrn_radiation_type MoK\a
_diffrn_radiation_wavelength 0.71073
_diffrn_reflns_av_R_equivalents 0.2403
_diffrn_reflns_av_sigmaI/netI 0.2809
_diffrn_reflns_limit_h_max 12
_diffrn_reflns_limit_h_min 0
_diffrn_reflns_limit_k_max 23
_diffrn_reflns_limit_k_min -22
_diffrn_reflns_limit_l_max 33
_diffrn_reflns_limit_l_min -34
_diffrn_reflns_number 15537
_diffrn_reflns_theta_full 28.19
_diffrn_reflns_theta_max 28.19
_diffrn_reflns_theta_min 3.93
_exptl_absorpt_coefficient_mu 0.088
_exptl_absorpt_correction_type none
_exptl_crystal_colour colourless
_exptl_crystal_density_diffrn 1.276
_exptl_crystal_density_method 'not measured'
_exptl_crystal_description blocks
_exptl_crystal_F_000 1792
_exptl_crystal_size_max 0.20
_exptl_crystal_size_mid 0.20
_exptl_crystal_size_min 0.10
_refine_diff_density_max 0.295
_refine_diff_density_min -0.281
_refine_diff_density_rms 0.069
_refine_ls_extinction_method none
_refine_ls_goodness_of_fit_ref 0.936
_refine_ls_hydrogen_treatment mixed
_refine_ls_matrix_type full
_refine_ls_number_parameters 281
_refine_ls_number_reflns 5262
_refine_ls_number_restraints 0
_refine_ls_restrained_S_all 0.936
_refine_ls_R_factor_all 0.2851
_refine_ls_R_factor_gt 0.0670
_refine_ls_shift/su_max 0.000
_refine_ls_shift/su_mean 0.000
_refine_ls_structure_factor_coef Fsqd
_refine_ls_weighting_details 'calc w=1/[\s^2^(Fo^2^)+(0.0455P)^2^+0.0000P] where P=(Fo^2^+2Fc^2^)/3'
_refine_ls_weighting_scheme calc
_refine_ls_wR_factor_gt 0.0983
_refine_ls_wR_factor_ref 0.1496
_reflns_number_gt 1762
_reflns_number_total 5262
_reflns_threshold_expression >2sigma(I)
_cod_data_source_file ol048921ssi20040809_091408.cif
_cod_data_source_block 2
_cod_depositor_comments
;
The following automatic conversions were performed:

'_symmetry_cell_setting' value 'Orthorhombic' changed to
'orthorhombic' according to
/home/saulius/struct/CIF-dictionaries/cif_core.dic dictionary named
'cif_core.dic' version 2.4.1 from 2010-06-29.

Automatic conversion script
Id: cif_fix_values 1715 2011-07-08 13:25:40Z adriana 
;
_cod_original_sg_symbol_H-M Pbca
_cod_database_code 1507042

loop_
_symmetry_equiv_pos_as_xyz
'x, y, z'
'-x+1/2, -y, z+1/2'
'x+1/2, -y+1/2, -z'
'-x, y+1/2, -z+1/2'
'-x, -y, -z'
'x-1/2, y, -z-1/2'
'-x-1/2, y-1/2, z'
'x, -y-1/2, z-1/2'

loop_
_atom_site_label
_atom_site_type_symbol
_atom_site_fract_x
_atom_site_fract_y
_atom_site_fract_z
_atom_site_U_iso_or_equiv
_atom_site_adp_type
_atom_site_occupancy
_atom_site_symmetry_multiplicity
_atom_site_calc_flag
_atom_site_refinement_flags
O2 O 0.1844(2) 0.65816(12) 0.21213(8) 0.0344(6) Uani 1 1 d .
O1 O 0.0175(2) 0.56019(12) 0.14760(8) 0.0314(6) Uani 1 1 d .
O5 O -0.0061(2) 0.42094(11) 0.05623(8) 0.0300(6) Uani 1 1 d .
O3 O 0.2808(2) 0.51077(12) 0.20025(8) 0.0363(6) Uani 1 1 d .
O4 O 0.2876(2) 0.39135(11) 0.08509(9) 0.0322(6) Uani 1 1 d .
C1 C -0.0920(3) 0.59918(18) 0.12657(11) 0.0220(8) Uani 1 1 d .
C3 C 0.0368(3) 0.72621(16) 0.13184(11) 0.0266(9) Uani 1 1 d .
H3A H 0.0429 0.7704 0.1078 0.032 Uiso 1 1 calc R
H3B H 0.1206 0.6949 0.1273 0.032 Uiso 1 1 calc R
C26 C -0.3748(4) 0.40670(16) 0.05803(13) 0.0284(9) Uani 1 1 d .
H26 H -0.4489 0.4228 0.0794 0.034 Uiso 1 1 calc R
C15 C -0.2082(3) 0.55579(16) 0.11406(11) 0.0193(8) Uani 1 1 d .
C25 C -0.4036(4) 0.36600(17) 0.01332(13) 0.0292(9) Uani 1 1 d .
H25 H -0.4958 0.3546 0.0041 0.035 Uiso 1 1 calc R
C17 C -0.3208(3) 0.67205(19) 0.08652(12) 0.0298(9) Uani 1 1 d .
H17 H -0.4002 0.6972 0.0736 0.036 Uiso 1 1 calc R
C12 C -0.1354(3) 0.40069(17) 0.04069(13) 0.0247(8) Uani 1 1 d .
C14 C -0.2127(3) 0.46951(16) 0.12238(11) 0.0256(8) Uani 1 1 d .
H14A H -0.1234 0.4525 0.1367 0.031 Uiso 1 1 calc R
H14B H -0.2844 0.4576 0.1484 0.031 Uiso 1 1 calc R
C23 C -0.1622(3) 0.35918(18) -0.00415(13) 0.0308(9) Uani 1 1 d .
H23 H -0.0887 0.3424 -0.0256 0.037 Uiso 1 1 calc R
C9 C 0.2478(3) 0.41527(18) 0.13590(12) 0.0290(9) Uani 1 1 d .
H9A H 0.2532 0.3713 0.1601 0.035 Uiso 1 1 calc R
H9B H 0.1515 0.4334 0.1352 0.035 Uiso 1 1 calc R
C2 C -0.0877(3) 0.67849(17) 0.11785(11) 0.0211(8) Uani 1 1 d .
C13 C -0.2425(3) 0.42489(16) 0.07287(12) 0.0207(8) Uani 1 1 d .
C18 C -0.2040(4) 0.71282(18) 0.09762(12) 0.0286(8) Uani 1 1 d .
H18 H -0.2030 0.7664 0.0912 0.034 Uiso 1 1 calc R
C19 C -0.0512(3) 0.81686(18) 0.20083(13) 0.0318(9) Uani 1 1 d .
H19 H -0.1024 0.8418 0.1744 0.038 Uiso 1 1 calc R
C4 C 0.0308(3) 0.75533(18) 0.18731(13) 0.0267(8) Uani 1 1 d .
C24 C -0.2969(4) 0.34224(18) -0.01751(13) 0.0338(9) Uani 1 1 d .
H24 H -0.3154 0.3140 -0.0483 0.041 Uiso 1 1 calc R
C16 C -0.3211(3) 0.59342(18) 0.09443(12) 0.0274(9) Uani 1 1 d .
H16 H -0.4011 0.5649 0.0861 0.033 Uiso 1 1 calc R
C10 C 0.2342(3) 0.43837(19) 0.04423(12) 0.0314(9) Uani 1 1 d .
H10A H 0.3045 0.4438 0.0167 0.038 Uiso 1 1 calc R
H10B H 0.2144 0.4900 0.0582 0.038 Uiso 1 1 calc R
C8 C 0.3401(3) 0.47885(19) 0.15501(13) 0.0346(9) Uani 1 1 d .
H8A H 0.4324 0.4583 0.1630 0.041 Uiso 1 1 calc R
H8B H 0.3497 0.5186 0.1279 0.041 Uiso 1 1 calc R
C5 C 0.1051(3) 0.71990(18) 0.22677(14) 0.0298(9) Uani 1 1 d .
C21 C 0.0129(4) 0.8069(2) 0.28964(14) 0.0394(10) Uani 1 1 d .
H21 H 0.0073 0.8247 0.3245 0.047 Uiso 1 1 calc R
C6 C 0.2720(3) 0.62374(19) 0.25064(13) 0.0367(9) Uani 1 1 d .
H6A H 0.2165 0.5961 0.2769 0.044 Uiso 1 1 calc R
H6B H 0.3270 0.6634 0.2686 0.044 Uiso 1 1 calc R
C20 C -0.0616(4) 0.84349(19) 0.25122(15) 0.0402(10) Uani 1 1 d .
H20 H -0.1186 0.8860 0.2593 0.048 Uiso 1 1 calc R
C11 C 0.1068(3) 0.40603(19) 0.02118(12) 0.0325(9) Uani 1 1 d .
H11A H 0.0886 0.4301 -0.0130 0.039 Uiso 1 1 calc R
H11B H 0.1173 0.3502 0.0159 0.039 Uiso 1 1 calc R
C7 C 0.3637(3) 0.5694(2) 0.22228(13) 0.0403(10) Uani 1 1 d .
H7A H 0.4143 0.5967 0.1945 0.048 Uiso 1 1 calc R
H7B H 0.4313 0.5468 0.2466 0.048 Uiso 1 1 calc R
C22 C 0.0951(4) 0.74509(18) 0.27794(13) 0.0353(9) Uani 1 1 d .
H22 H 0.1447 0.7198 0.3047 0.042 Uiso 1 1 calc R
H1O H 0.0920 0.5964 0.1599 0.106(15) Uiso 1 1 d R

loop_
_atom_site_aniso_label
_atom_site_aniso_U_11
_atom_site_aniso_U_22
_atom_site_aniso_U_33
_atom_site_aniso_U_23
_atom_site_aniso_U_13
_atom_site_aniso_U_12
O2 0.0337(15) 0.0412(15) 0.0283(14) -0.0063(12) -0.0090(13) 0.0035(12)
O1 0.0261(14) 0.0314(13) 0.0367(15) 0.0023(11) -0.0076(12) -0.0008(12)
O5 0.0213(14) 0.0411(14) 0.0275(14) -0.0057(11) 0.0011(12) -0.0024(12)
O3 0.0315(15) 0.0431(15) 0.0343(15) -0.0099(12) 0.0004(13) -0.0007(12)
O4 0.0321(15) 0.0391(14) 0.0254(14) -0.0028(12) 0.0034(12) 0.0060(11)
C1 0.019(2) 0.031(2) 0.0166(19) -0.0011(16) 0.0004(17) 0.0027(18)
C3 0.033(2) 0.0241(18) 0.023(2) 0.0022(16) 0.0005(18) -0.0076(16)
C26 0.030(2) 0.0262(19) 0.029(2) -0.0004(17) 0.0018(19) -0.0007(17)
C15 0.0172(19) 0.0244(18) 0.0163(18) -0.0008(15) 0.0025(16) 0.0013(16)
C25 0.023(2) 0.035(2) 0.030(2) -0.0038(18) -0.0073(19) -0.0002(18)
C17 0.027(2) 0.035(2) 0.027(2) -0.0046(18) -0.0090(18) 0.0039(18)
C12 0.022(2) 0.0268(19) 0.026(2) -0.0021(17) -0.0024(18) -0.0055(17)
C14 0.023(2) 0.0272(19) 0.026(2) 0.0025(16) 0.0050(18) -0.0024(16)
C23 0.027(2) 0.036(2) 0.029(2) -0.0043(18) 0.0046(19) -0.0010(18)
C9 0.030(2) 0.030(2) 0.026(2) 0.0036(17) 0.0046(18) 0.0015(17)
C2 0.025(2) 0.0244(19) 0.0144(19) -0.0001(15) 0.0013(17) -0.0013(17)
C13 0.023(2) 0.0195(17) 0.020(2) 0.0012(15) 0.0003(17) -0.0012(15)
C18 0.033(2) 0.0255(19) 0.027(2) 0.0031(16) -0.0028(19) 0.0027(19)
C19 0.034(2) 0.027(2) 0.034(2) 0.0012(18) -0.0004(19) -0.0040(18)
C4 0.028(2) 0.028(2) 0.024(2) 0.0019(18) -0.0001(19) -0.0068(17)
C24 0.040(3) 0.034(2) 0.028(2) -0.0034(17) -0.004(2) -0.003(2)
C16 0.023(2) 0.030(2) 0.029(2) -0.0044(16) -0.0003(18) -0.0053(17)
C10 0.029(2) 0.041(2) 0.025(2) 0.0082(18) 0.0035(18) -0.0027(18)
C8 0.025(2) 0.046(2) 0.032(2) -0.0024(19) 0.0027(19) 0.0032(18)
C5 0.028(2) 0.029(2) 0.033(2) -0.0104(18) 0.004(2) -0.0047(19)
C21 0.045(3) 0.044(2) 0.030(2) -0.013(2) 0.005(2) -0.004(2)
C6 0.032(2) 0.044(2) 0.034(2) -0.008(2) -0.010(2) 0.0055(19)
C20 0.048(3) 0.041(2) 0.031(2) -0.010(2) 0.007(2) -0.001(2)
C11 0.022(2) 0.048(2) 0.028(2) -0.0049(17) 0.0068(19) 0.0005(19)
C7 0.028(2) 0.050(2) 0.043(2) -0.008(2) -0.016(2) -0.005(2)
C22 0.039(3) 0.040(2) 0.027(2) -0.0047(19) -0.006(2) -0.005(2)

loop_
_atom_type_symbol
_atom_type_description
_atom_type_scat_dispersion_real
_atom_type_scat_dispersion_imag
_atom_type_scat_source
C C 0.0033 0.0016 'International Tables Vol C Tables 4.2.6.8 and 6.1.1.4'
H H 0.0000 0.0000 'International Tables Vol C Tables 4.2.6.8 and 6.1.1.4'
O O 0.0106 0.0060 'International Tables Vol C Tables 4.2.6.8 and 6.1.1.4'

loop_
_geom_angle_atom_site_label_1
_geom_angle_atom_site_label_2
_geom_angle_atom_site_label_3
_geom_angle
C5 O2 C6 118.1(2)
C12 O5 C11 118.1(2)
C8 O3 C7 112.3(3)
C9 O4 C10 113.9(2)
O1 C1 C15 116.7(3)
O1 C1 C2 121.9(3)
C15 C1 C2 121.4(3)
C2 C3 C4 112.2(3)
C25 C26 C13 122.6(3)
C16 C15 C1 118.1(3)
C16 C15 C14 120.0(3)
C1 C15 C14 121.8(3)
C24 C25 C26 118.9(3)
C18 C17 C16 119.0(3)
O5 C12 C23 123.5(3)
O5 C12 C13 115.9(3)
C23 C12 C13 120.7(3)
C13 C14 C15 113.3(2)
C12 C23 C24 119.7(3)
O4 C9 C8 110.6(3)
C18 C2 C1 117.6(3)
C18 C2 C3 120.4(3)
C1 C2 C3 121.9(3)
C26 C13 C12 117.6(3)
C26 C13 C14 121.8(3)
C12 C13 C14 120.6(3)
C17 C18 C2 122.2(3)
C20 C19 C4 122.7(3)
C19 C4 C5 117.5(3)
C19 C4 C3 121.3(3)
C5 C4 C3 121.1(3)
C25 C24 C23 120.6(3)
C15 C16 C17 121.6(3)
O4 C10 C11 112.2(3)
O3 C8 C9 108.3(3)
O2 C5 C22 123.0(3)
O2 C5 C4 116.1(3)
C22 C5 C4 120.9(3)
C22 C21 C20 120.7(3)
O2 C6 C7 106.5(3)
C19 C20 C21 118.5(3)
O5 C11 C10 108.5(2)
O3 C7 C6 108.2(3)
C21 C22 C5 119.7(3)

loop_
_geom_bond_atom_site_label_1
_geom_bond_atom_site_label_2
_geom_bond_distance
O2 C5 1.379(3)
O2 C6 1.439(3)
O1 C1 1.376(3)
O5 C12 1.368(3)
O5 C11 1.445(3)
O3 C8 1.414(3)
O3 C7 1.422(3)
O4 C9 1.426(3)
O4 C10 1.432(3)
C1 C15 1.400(4)
C1 C2 1.404(4)
C3 C2 1.514(4)
C3 C4 1.516(4)
C26 C25 1.381(4)
C26 C13 1.381(4)
C15 C16 1.377(4)
C15 C14 1.523(4)
C25 C24 1.372(4)
C17 C18 1.372(4)
C17 C16 1.388(4)
C12 C23 1.387(4)
C12 C13 1.398(4)
C14 C13 1.521(4)
C23 C24 1.388(4)
C9 C8 1.511(4)
C2 C18 1.384(4)
C19 C20 1.381(4)
C19 C4 1.383(4)
C4 C5 1.392(4)
C10 C11 1.487(4)
C5 C22 1.391(4)
C21 C22 1.378(4)
C21 C20 1.382(4)
C6 C7 1.494(4)

loop_
_geom_torsion_atom_site_label_1
_geom_torsion_atom_site_label_2
_geom_torsion_atom_site_label_3
_geom_torsion_atom_site_label_4
_geom_torsion
O1 C1 C15 C16 178.0(3)
C2 C1 C15 C16 -2.2(4)
O1 C1 C15 C14 -1.0(4)
C2 C1 C15 C14 178.8(3)
C13 C26 C25 C24 0.4(5)
C11 O5 C12 C23 7.4(4)
C11 O5 C12 C13 -172.2(2)
C16 C15 C14 C13 58.7(4)
C1 C15 C14 C13 -122.2(3)
O5 C12 C23 C24 -178.9(3)
C13 C12 C23 C24 0.7(5)
C10 O4 C9 C8 -82.7(3)
O1 C1 C2 C18 -178.6(3)
C15 C1 C2 C18 1.6(4)
O1 C1 C2 C3 -1.0(4)
C15 C1 C2 C3 179.2(3)
C4 C3 C2 C18 89.0(3)
C4 C3 C2 C1 -88.5(4)
C25 C26 C13 C12 0.1(4)
C25 C26 C13 C14 -179.8(3)
O5 C12 C13 C26 178.9(3)
C23 C12 C13 C26 -0.7(4)
O5 C12 C13 C14 -1.2(4)
C23 C12 C13 C14 179.2(3)
C15 C14 C13 C26 -90.6(3)
C15 C14 C13 C12 89.5(3)
C16 C17 C18 C2 -1.9(5)
C1 C2 C18 C17 0.4(5)
C3 C2 C18 C17 -177.2(3)
C20 C19 C4 C5 -0.2(5)
C20 C19 C4 C3 178.3(3)
C2 C3 C4 C19 -77.5(4)
C2 C3 C4 C5 100.9(3)
C26 C25 C24 C23 -0.4(5)
C12 C23 C24 C25 -0.2(5)
C1 C15 C16 C17 0.7(5)
C14 C15 C16 C17 179.8(3)
C18 C17 C16 C15 1.3(5)
C9 O4 C10 C11 -96.5(3)
C7 O3 C8 C9 177.7(2)
O4 C9 C8 O3 168.4(2)
C6 O2 C5 C22 -7.0(4)
C6 O2 C5 C4 174.9(3)
C19 C4 C5 O2 179.2(3)
C3 C4 C5 O2 0.7(4)
C19 C4 C5 C22 1.0(5)
C3 C4 C5 C22 -177.5(3)
C5 O2 C6 C7 -169.5(3)
C4 C19 C20 C21 -0.2(5)
C22 C21 C20 C19 -0.3(5)
C12 O5 C11 C10 175.4(2)
O4 C10 C11 O5 77.0(3)
C8 O3 C7 C6 152.3(3)
O2 C6 C7 O3 -64.0(3)
C20 C21 C22 C5 1.1(5)
O2 C5 C22 C21 -179.5(3)
C4 C5 C22 C21 -1.4(5)

loop_
_cod_related_entry_id
_cod_related_entry_database
_cod_related_entry_code
1 ChemSpider 21157292
